data_4000532
_journal_name_full 'Chemistry of Materials'
_journal_paper_doi 10.1021/cm049411v
_journal_year 2005
_chemical_formula_sum 'C8 H18 Ga2 Mn N3 O20 P3'
_chemical_formula_weight 763.54
_space_group_IT_number 2
_symmetry_cell_setting triclinic
_symmetry_space_group_name_Hall '-P 1'
_symmetry_space_group_name_H-M 'P -1'
_cell_angle_alpha 86.4290(10)
_cell_angle_beta 69.6060(10)
_cell_angle_gamma 62.3380(10)
_cell_formula_units_Z 2
_cell_length_a 9.5286(8)
_cell_length_b 10.1451(8)
_cell_length_c 12.5796(10)
_cell_measurement_temperature 295(2)
_cell_volume 1002.27(14)
_diffrn_ambient_temperature 295(2)
_exptl_crystal_density_diffrn 2.530
_exptl_crystal_density_meas ?
_cod_depositor_comments
;
The following automatic conversions were performed:
'_symmetry_cell_setting' value 'Triclinic' changed to 'triclinic'
according to '/home/saulius/struct/CIF-dictionaries/cif_core.dic'
dictionary named 'cif_core.dic' version 2.4.1 from 2010-06-29.

Automatic conversion script
Id: cif_fix_enum 1527 2010-12-29 10:47:43Z saulius 
;
_cod_original_sg_symbol_H-M P-1
_cod_database_code 4000532

loop_
_symmetry_equiv_pos_as_xyz
'x, y, z'
'-x, -y, -z'

loop_
_atom_site_label
_atom_site_type_symbol
_atom_site_fract_x
_atom_site_fract_y
_atom_site_fract_z
_atom_site_U_iso_or_equiv
_atom_site_adp_type
_atom_site_occupancy
_atom_site_symmetry_multiplicity
_atom_site_calc_flag
_atom_site_refinement_flags
_atom_site_disorder_assembly
_atom_site_disorder_group
Ga1 Ga -0.13341(5) -0.08210(5) 0.16374(3) 0.01096(10) Uani 1 1 d . . .
Ga2 Ga 0.10299(5) 0.14605(5) 0.33679(3) 0.01178(10) Uani 1 1 d . . .
Mn1 Mn -0.25326(8) -0.23574(7) 0.43414(5) 0.01582(14) Uani 1 1 d . . .
P1 P -0.00442(12) -0.15739(11) -0.11276(8) 0.01101(19) Uani 1 1 d . . .
P2 P -0.11161(12) -0.03463(11) 0.41554(8) 0.01212(19) Uani 1 1 d . . .
P3 P -0.51440(12) 0.01369(11) 0.31756(8) 0.01106(19) Uani 1 1 d . . .
O1 O -0.1164(4) -0.0775(3) 0.0070(2) 0.0179(6) Uani 1 1 d . . .
O2 O 0.1250(3) -0.1028(3) -0.1739(2) 0.0143(5) Uani 1 1 d . . .
O3 O -0.1184(3) -0.1442(3) -0.1776(2) 0.0162(6) Uani 1 1 d . . .
O4 O 0.1114(4) -0.3307(3) -0.1111(3) 0.0192(6) Uani 1 1 d . . .
O5 O 0.0445(3) -0.0153(3) 0.3593(2) 0.0153(5) Uani 1 1 d . . .
O6 O -0.0939(4) -0.1485(3) 0.5024(2) 0.0151(5) Uani 1 1 d . . .
O7 O -0.1564(4) -0.0953(3) 0.3295(2) 0.0160(6) Uani 1 1 d . . .
O8 O -0.2651(3) 0.1223(3) 0.4758(2) 0.0180(6) Uani 1 1 d . . .
O9 O -0.3764(3) 0.0136(3) 0.2080(2) 0.0158(6) Uani 1 1 d . . .
O10 O -0.6559(3) 0.0202(3) 0.2797(2) 0.0145(5) Uani 1 1 d . . .
O11 O -0.5766(4) 0.1504(3) 0.3994(2) 0.0178(6) Uani 1 1 d . . .
O12 O -0.4543(3) -0.1314(3) 0.3731(2) 0.0179(6) Uani 1 1 d . . .
O13 O 0.1472(4) 0.3267(3) 0.3247(2) 0.0181(6) Uani 1 1 d . . .
O14 O -0.1401(4) 0.3151(3) 0.3884(3) 0.0200(6) Uani 1 1 d . . .
O15 O 0.1168(3) -0.2137(3) 0.1262(2) 0.0181(6) Uani 1 1 d . . .
O16 O -0.1265(3) -0.2856(3) 0.1632(2) 0.0177(6) Uani 1 1 d . . .
O17 O -0.2898(4) -0.4382(3) 0.4424(3) 0.0236(6) Uani 1 1 d . . .
O18 O 0.0062(4) -0.4244(3) 0.3715(3) 0.0235(6) Uani 1 1 d . . .
O19 O 0.0623(4) -0.5283(3) 0.1102(3) 0.0246(7) Uani 1 1 d . . .
O20 O 0.3102(4) -0.4536(3) 0.0995(3) 0.0251(7) Uani 1 1 d . . .
C1 C 0.0214(5) -0.3955(5) 0.1302(3) 0.0164(8) Uani 1 1 d . . .
C2 C 0.1639(5) -0.3536(4) 0.1159(3) 0.0157(8) Uani 1 1 d . . .
C3 C 0.0145(5) 0.4510(4) 0.3635(3) 0.0165(8) Uani 1 1 d . . .
C4 C -0.1537(5) 0.4436(5) 0.4031(3) 0.0174(8) Uani 1 1 d . . .
N1 N 0.4376(5) -0.3451(4) -0.3354(3) 0.0261(8) Uani 1 1 d . . .
N2 N 0.5940(5) -0.7234(4) -0.2226(3) 0.0208(7) Uani 1 1 d . . .
N3 N 0.4004(6) -0.7739(5) 0.0827(4) 0.0433(11) Uani 1 1 d . . .
C5 C 0.5212(6) -0.4601(5) -0.2679(4) 0.0240(9) Uani 1 1 d . . .
C7 C 0.4501(6) -0.6988(5) -0.1138(4) 0.0270(10) Uani 1 1 d . . .
C6 C 0.5459(7) -0.6114(5) -0.3047(4) 0.0290(10) Uani 1 1 d . . .
C8 C 0.5151(7) -0.8126(6) -0.0355(4) 0.0444(15) Uani 1 1 d . . .
HO8 H -0.3606 0.1188 0.5173 0.050 Uiso 1 1 d . . .
HO4 H 0.0847 -0.3974 -0.1109 0.050 Uiso 1 1 d . . .
HN1A H 0.4937 -0.4003 -0.4125 0.050 Uiso 1 1 d . . .
HN1B H 0.4506 -0.2754 -0.3413 0.050 Uiso 1 1 d . . .
HN1C H 0.3422 -0.3203 -0.3331 0.050 Uiso 1 1 d . . .
HN2A H 0.6614 -0.7221 -0.1969 0.050 Uiso 1 1 d . . .
HN2B H 0.6404 -0.8231 -0.2660 0.050 Uiso 1 1 d . . .
HN3A H 0.3219 -0.8162 0.0989 0.050 Uiso 1 1 d . . .
HN3B H 0.3476 -0.6590 0.1119 0.050 Uiso 1 1 d . . .
HN3C H 0.4659 -0.8261 0.1335 0.050 Uiso 1 1 d . . .
HC5A H 0.4635 -0.4313 -0.1908 0.050 Uiso 1 1 d . . .
HC5B H 0.6211 -0.4595 -0.2806 0.050 Uiso 1 1 d . . .
HC6A H 0.6319 -0.6575 -0.3817 0.050 Uiso 1 1 d . . .
HC6B H 0.4333 -0.5889 -0.3059 0.050 Uiso 1 1 d . . .
HC7A H 0.4051 -0.6029 -0.0785 0.050 Uiso 1 1 d . . .
HC7B H 0.3655 -0.7060 -0.1341 0.050 Uiso 1 1 d . . .
HC8A H 0.5364 -0.9080 -0.0630 0.050 Uiso 1 1 d . . .
HC8B H 0.6215 -0.8212 -0.0384 0.050 Uiso 1 1 d . . .
